data_7242335
loop_
_publ_author_name
'Ying, Jun'
'Zhang, Baoyue'
'Tian, Aixiang'
'Wang, Xiuli'

_publ_section_title
;
 A series of A- and B-type Anderson compounds with Al, Te and Cr as
 centers by tuning different ligands: syntheses, electrochemical,
 photocatalytic and CO2RR properties
;
_journal_issue 13
_journal_name_full CrystEngComm
_journal_page_first 2572
_journal_page_last 2581
_journal_paper_doi 10.1039/D1CE00185J
_journal_volume 23
_journal_year 2021
_chemical_formula_moiety '0.5(C20 H20 Cr2 Mo12 N8 O60 Zn4), 10(H2 O)'
_chemical_formula_sum 'C10 H53 Cr Mo6 N4 O40 Zn2'
_chemical_formula_weight 1627
_space_group_crystal_system monoclinic
_space_group_IT_number 14
_space_group_name_Hall '-P 2yn'
_space_group_name_H-M_alt 'P 1 21/n 1'
_atom_sites_solution_hydrogens mixed
_atom_sites_solution_primary dual
_audit_creation_date 2019-09-28
_audit_creation_method
;
Olex2 1.2
(compiled 2018.05.29 svn.r3508 for OlexSys, GUI svn.r5506)
;
_audit_update_record
;
2020-02-21 deposited with the CCDC.	2021-03-02 downloaded from the CCDC.
;
_cell_angle_alpha 90
_cell_angle_beta 106.8060(10)
_cell_angle_gamma 90
_cell_formula_units_Z 2
_cell_length_a 10.6722(6)
_cell_length_b 20.4675(11)
_cell_length_c 11.8026(6)
_cell_measurement_reflns_used 8001
_cell_measurement_temperature 296(2)
_cell_measurement_theta_max 28.396
_cell_measurement_theta_min 2.228
_cell_volume 2468.0(2)
_computing_cell_refinement 'SAINT V8.18C (?, 2016)'
_computing_data_reduction 'SAINT V8.18C (?, 2016)'
_computing_molecular_graphics 'Olex2 (Dolomanov et al., 2009)'
_computing_publication_material 'Olex2 (Dolomanov et al., 2009)'
_computing_structure_refinement 'ShelXL (Sheldrick, 2015)'
_computing_structure_solution 'ShelXT (Sheldrick, 2015)'
_diffrn_ambient_temperature 296.15
_diffrn_measured_fraction_theta_full 0.992
_diffrn_measured_fraction_theta_max 0.992
_diffrn_measurement_device_type 'CCD area detector'
_diffrn_measurement_method 'phi and omega scans'
_diffrn_radiation_monochromator graphite
_diffrn_radiation_type MoK\a
_diffrn_radiation_wavelength 0.71073
_diffrn_reflns_av_R_equivalents 0.0312
_diffrn_reflns_av_unetI/netI 0.0267
_diffrn_reflns_Laue_measured_fraction_full 0.992
_diffrn_reflns_Laue_measured_fraction_max 0.992
_diffrn_reflns_limit_h_max 12
_diffrn_reflns_limit_h_min -12
_diffrn_reflns_limit_k_max 24
_diffrn_reflns_limit_k_min -22
_diffrn_reflns_limit_l_max 8
_diffrn_reflns_limit_l_min -14
_diffrn_reflns_number 13774
_diffrn_reflns_point_group_measured_fraction_full 0.992
_diffrn_reflns_point_group_measured_fraction_max 0.992
_diffrn_reflns_theta_full 24.999
_diffrn_reflns_theta_max 24.999
_diffrn_reflns_theta_min 1.990
_exptl_absorpt_coefficient_mu 2.740
_exptl_absorpt_correction_T_max 0.7457
_exptl_absorpt_correction_T_min 0.5104
_exptl_crystal_density_diffrn 2.189
_exptl_crystal_description block
_exptl_crystal_F_000 1548
_refine_diff_density_max 1.015
_refine_diff_density_min -0.786
_refine_diff_density_rms 0.135
_refine_ls_extinction_method none
_refine_ls_goodness_of_fit_ref 1.084
_refine_ls_hydrogen_treatment constr
_refine_ls_matrix_type full
_refine_ls_number_parameters 266
_refine_ls_number_reflns 4303
_refine_ls_number_restraints 2
_refine_ls_restrained_S_all 1.084
_refine_ls_R_factor_all 0.0346
_refine_ls_R_factor_gt 0.0301
_refine_ls_shift/su_max 0.001
_refine_ls_shift/su_mean 0.000
_refine_ls_structure_factor_coef Fsqd
_refine_ls_weighting_details 'w=1/[\s^2^(Fo^2^)+(0.0387P)^2^+7.2774P] where P=(Fo^2^+2Fc^2^)/3'
_refine_ls_weighting_scheme calc
_refine_ls_wR_factor_gt 0.0819
_refine_ls_wR_factor_ref 0.0836
_reflns_Friedel_coverage 0.000
_reflns_number_gt 3843
_reflns_number_total 4303
_reflns_threshold_expression 'I > 2\s(I)'
_cod_data_source_file d1ce00185j2.cif
_cod_data_source_block y_sq
_cod_depositor_comments 'Adding full bibliography for 7242334--7242339.cif.'
_cod_database_code 7242335
_shelx_shelxl_version_number 2018/3
_shelx_space_group_comment
;
The symmetry employed for this shelxl refinement is uniquely defined
by the following loop, which should always be used as a source of
symmetry information in preference to the above space-group names.
They are only intended as comments.
;
_olex2_refinement_description
;
1. Fixed Uiso
 At 1.2 times of:
  All C(H) groups
 At 1.5 times of:
  All O(H,H) groups
2. Restrained distances
 H2WA-H3WA
 2.8 with sigma of 0.01
 H2WB-H3WA
 2.5 with sigma of 0.02
3.a Everything fixed:
 O6W, H6WA, H6WB, O5W, H5WA, H5WB, O4W, H4WA, H4WB
3.b Free rotating group:
 O2W(H2WA,H2WB), O3W(H3WA,H3WB)
3.c Rotating group:
 O1W(H1WA,H1WB)
3.d Aromatic/amide H refined with riding coordinates:
 C1(H1), C2(H2), C3(H3)
;
_platon_squeeze_void_probe_radius 1.20
_olex2_submission_special_instructions 'No special instructions were received'

loop_
_space_group_symop_operation_xyz
'x, y, z'
'-x+1/2, y+1/2, -z+1/2'
'-x, -y, -z'
'x-1/2, -y-1/2, z-1/2'

loop_
_atom_site_label
_atom_site_type_symbol
_atom_site_fract_x
_atom_site_fract_y
_atom_site_fract_z
_atom_site_U_iso_or_equiv
_atom_site_adp_type
_atom_site_occupancy
_atom_site_site_symmetry_order
_atom_site_calc_flag
_atom_site_refinement_flags_posn
_atom_site_refinement_flags_adp
_atom_site_refinement_flags_occupancy
_atom_site_disorder_assembly
_atom_site_disorder_group
Mo1 Mo 0.42354(4) -0.13712(2) 1.11650(3) 0.02096(11) Uani 1 1 d . . . . .
Mo2 Mo 0.59396(4) -0.14506(2) 0.92363(3) 0.02116(11) Uani 1 1 d . . . . .
Mo3 Mo 0.65901(4) -0.01018(2) 0.79477(3) 0.02276(11) Uani 1 1 d . . . . .
O1 O 0.8078(3) 0.01995(19) 0.7975(4) 0.0420(9) Uani 1 1 d . . . . .
O1W O 0.0466(3) -0.17439(17) 1.2263(3) 0.0373(8) Uani 1 1 d . . . . .
H1WA H 0.003610 -0.192588 1.269435 0.056 Uiso 1 1 d GR . . . .
H1WB H 0.018470 -0.146353 1.168687 0.056 Uiso 1 1 d GR . . . .
O2 O 0.5247(3) -0.19206(16) 1.2054(3) 0.0336(8) Uani 1 1 d . . . . .
O2W O -0.0379(4) -0.08486(19) 1.0591(4) 0.0478(10) Uani 1 1 d . . . . .
H2WA H -0.037121 -0.043449 1.067894 0.072 Uiso 1 1 d DG . . . .
H2WB H -0.099899 -0.095352 0.998694 0.072 Uiso 1 1 d DG . . . .
O3 O 0.5990(4) -0.04612(17) 0.6603(3) 0.0373(8) Uani 1 1 d . . . . .
O3W O 0.1030(4) -0.0462(2) 0.8923(5) 0.0686(14) Uani 1 1 d . . . . .
H3WA H 0.055710 -0.079070 0.877521 0.103 Uiso 1 1 d DG . . . .
H3WB H 0.137178 -0.027526 0.842129 0.103 Uiso 1 1 d G . . . .
O4 O 0.5523(3) -0.18354(16) 0.7889(3) 0.0314(7) Uani 1 1 d . . . . .
O5 O 0.7017(3) -0.19558(16) 1.0176(3) 0.0338(8) Uani 1 1 d . . . . .
O6 O 0.7214(3) -0.08372(15) 0.8985(3) 0.0249(7) Uani 1 1 d . . . . .
O7 O 0.2677(3) -0.16348(16) 1.1036(3) 0.0298(7) Uani 1 1 d . . . . .
O8 O 0.5903(3) -0.07900(13) 1.0787(2) 0.0187(6) Uani 1 1 d . . . . .
O9 O 0.4460(3) -0.07069(15) 1.2428(3) 0.0251(7) Uani 1 1 d . . . . .
O10 O 0.3448(3) -0.04019(14) 1.0320(2) 0.0194(6) Uani 1 1 d . . . . .
O11 O 0.4337(3) -0.16280(14) 0.9635(3) 0.0252(7) Uani 1 1 d . . . . .
O12 O 0.4869(3) -0.04964(14) 0.8536(2) 0.0194(6) Uani 1 1 d . . . . .
O13 O 0.4525(4) -0.36396(19) 1.2295(3) 0.0463(10) Uani 1 1 d . . . . .
O14 O 0.2632(3) -0.31323(16) 1.1520(3) 0.0275(7) Uani 1 1 d . . . . .
Zn1 Zn 0.15308(5) -0.24310(3) 1.18228(4) 0.02629(14) Uani 1 1 d . . . . .
C1 C 0.4261(5) -0.1940(2) 1.5166(4) 0.0319(11) Uani 1 1 d . . . . .
H1 H 0.437400 -0.163291 1.576867 0.038 Uiso 1 1 calc R . . . .
C2 C 0.3183(5) -0.1892(2) 1.4183(4) 0.0290(10) Uani 1 1 d . . . . .
H2 H 0.257518 -0.155937 1.413141 0.035 Uiso 1 1 calc R . . . .
C3 C 0.4995(4) -0.2828(2) 1.4372(4) 0.0255(10) Uani 1 1 d . . . . .
H3 H 0.561801 -0.315241 1.441581 0.031 Uiso 1 1 calc R . . . .
C4 C 0.3936(4) -0.2783(2) 1.3385(4) 0.0213(9) Uani 1 1 d . . . . .
C5 C 0.3695(4) -0.3232(2) 1.2331(4) 0.0278(10) Uani 1 1 d . . . . .
N1 N 0.5139(3) -0.24104(19) 1.5273(3) 0.0257(8) Uani 1 1 d . . . . .
N2 N 0.3015(3) -0.23261(16) 1.3305(3) 0.0178(7) Uani 1 1 d . . . . .
Cr1 Cr 0.500000 0.000000 1.000000 0.0148(2) Uani 1 2 d S T P . .
O6W O 0.802190 -0.066350 1.259990 0.094 Uani 1 1 d . . . . .
H6WA H 0.770940 -0.034710 1.289520 0.141 Uiso 1 1 d . . . . .
H6WB H 0.758330 -0.061130 1.188930 0.141 Uiso 1 1 d . . . . .
O5W O 0.647330 -0.082520 1.441790 0.174 Uani 1 1 d . . . . .
H5WA H 0.691590 -0.114000 1.465810 0.261 Uiso 1 1 d . . . . .
H5WB H 0.595800 -0.095110 1.480450 0.261 Uiso 1 1 d . . . . .
O4W O 0.267610 -0.069930 0.683180 0.115 Uani 1 1 d . . . . .
H4WA H 0.337600 -0.061920 0.665310 0.172 Uiso 1 1 d . . . . .
H4WB H 0.303790 -0.089740 0.755460 0.172 Uiso 1 1 d . . . . .

loop_
_atom_site_aniso_label
_atom_site_aniso_U_11
_atom_site_aniso_U_22
_atom_site_aniso_U_33
_atom_site_aniso_U_23
_atom_site_aniso_U_13
_atom_site_aniso_U_12
Mo1 0.0233(2) 0.0177(2) 0.0230(2) 0.00378(14) 0.00828(16) -0.00316(14)
Mo2 0.0265(2) 0.01705(19) 0.0206(2) -0.00322(14) 0.00784(16) 0.00258(15)
Mo3 0.0244(2) 0.0267(2) 0.0202(2) -0.00274(15) 0.01131(16) -0.00339(15)
O1 0.0318(19) 0.045(2) 0.055(2) 0.0003(18) 0.0224(18) -0.0044(17)
O1W 0.038(2) 0.039(2) 0.031(2) 0.0060(15) 0.0029(15) 0.0120(16)
O2 0.0383(19) 0.0276(18) 0.0349(19) 0.0096(15) 0.0104(15) 0.0057(15)
O2W 0.037(2) 0.036(2) 0.056(3) 0.0023(18) -0.0091(18) -0.0030(17)
O3 0.050(2) 0.040(2) 0.0233(18) -0.0089(15) 0.0132(16) -0.0018(17)
O3W 0.040(3) 0.053(3) 0.094(4) -0.022(3) -0.011(2) -0.002(2)
O4 0.0396(19) 0.0289(18) 0.0260(18) -0.0116(14) 0.0101(15) 0.0008(15)
O5 0.042(2) 0.0277(18) 0.0313(19) 0.0044(14) 0.0092(15) 0.0129(15)
O6 0.0194(15) 0.0287(17) 0.0278(17) -0.0018(13) 0.0085(13) 0.0032(13)
O7 0.0294(17) 0.0299(18) 0.0322(19) 0.0032(14) 0.0122(14) -0.0099(14)
O8 0.0187(14) 0.0176(14) 0.0191(15) 0.0025(12) 0.0047(12) 0.0020(11)
O9 0.0300(17) 0.0258(16) 0.0199(16) 0.0026(13) 0.0077(13) 0.0000(13)
O10 0.0186(14) 0.0194(15) 0.0220(15) -0.0019(12) 0.0084(12) -0.0039(12)
O11 0.0295(17) 0.0205(16) 0.0267(17) -0.0067(13) 0.0100(13) -0.0054(13)
O12 0.0207(15) 0.0192(15) 0.0187(15) -0.0041(12) 0.0063(12) -0.0012(12)
O13 0.043(2) 0.051(2) 0.036(2) -0.0101(17) -0.0024(17) 0.0244(19)
O14 0.0277(17) 0.0312(18) 0.0169(16) -0.0031(13) -0.0038(13) 0.0043(13)
Zn1 0.0227(3) 0.0298(3) 0.0198(3) 0.0006(2) -0.0044(2) 0.0016(2)
C1 0.034(3) 0.032(3) 0.024(2) -0.004(2) -0.001(2) 0.001(2)
C2 0.029(2) 0.028(2) 0.025(2) 0.0002(19) 0.0003(19) 0.0048(19)
C3 0.021(2) 0.028(2) 0.023(2) 0.0003(19) -0.0006(18) 0.0021(18)
C4 0.019(2) 0.026(2) 0.017(2) 0.0025(17) 0.0026(17) -0.0035(18)
C5 0.029(2) 0.030(2) 0.022(2) 0.0049(19) 0.0030(19) 0.002(2)
N1 0.0222(19) 0.031(2) 0.0184(19) -0.0009(16) -0.0029(15) -0.0032(16)
N2 0.0185(17) 0.0191(17) 0.0134(17) 0.0049(14) 0.0008(14) -0.0028(14)
Cr1 0.0163(5) 0.0125(4) 0.0167(5) -0.0008(3) 0.0063(4) -0.0021(3)
O6W 0.067 0.123 0.071 -0.015 -0.014 0.015
O5W 0.144 0.315 0.048 0.014 0.004 -0.037
O4W 0.074 0.114 0.119 -0.030 -0.033 -0.004

loop_
_atom_type_symbol
_atom_type_description
_atom_type_scat_dispersion_real
_atom_type_scat_dispersion_imag
_atom_type_scat_source
C C 0.0033 0.0016 'International Tables Vol C Tables 4.2.6.8 and 6.1.1.4'
H H 0.0000 0.0000 'International Tables Vol C Tables 4.2.6.8 and 6.1.1.4'
Cr Cr 0.3209 0.6236 'International Tables Vol C Tables 4.2.6.8 and 6.1.1.4'
Mo Mo -1.6832 0.6857 'International Tables Vol C Tables 4.2.6.8 and 6.1.1.4'
N N 0.0061 0.0033 'International Tables Vol C Tables 4.2.6.8 and 6.1.1.4'
O O 0.0106 0.0060 'International Tables Vol C Tables 4.2.6.8 and 6.1.1.4'
Zn Zn 0.2839 1.4301 'International Tables Vol C Tables 4.2.6.8 and 6.1.1.4'

loop_
_geom_angle_atom_site_label_1
_geom_angle_atom_site_label_2
_geom_angle_atom_site_label_3
_geom_angle
_geom_angle_site_symmetry_1
_geom_angle_site_symmetry_3
_geom_angle_publ_flag
O2 Mo1 O7 105.92(16) . . ?
O2 Mo1 O8 94.21(13) . . ?
O2 Mo1 O9 94.18(15) . . ?
O2 Mo1 O10 160.04(14) . . ?
O2 Mo1 O11 101.63(15) . . ?
O7 Mo1 O8 159.38(13) . . ?
O7 Mo1 O9 100.72(14) . . ?
O7 Mo1 O10 90.57(13) . . ?
O7 Mo1 O11 98.54(14) . . ?
O9 Mo1 O8 81.86(11) . . ?
O9 Mo1 O10 71.31(11) . . ?
O10 Mo1 O8 70.72(10) . . ?
O11 Mo1 O8 72.49(11) . . ?
O11 Mo1 O9 150.62(12) . . ?
O11 Mo1 O10 86.58(12) . . ?
O4 Mo2 O6 99.29(14) . . ?
O4 Mo2 O8 162.77(13) . . ?
O4 Mo2 O11 97.42(14) . . ?
O4 Mo2 O12 95.07(13) . . ?
O5 Mo2 O4 105.74(16) . . ?
O5 Mo2 O6 97.01(15) . . ?
O5 Mo2 O8 90.13(13) . . ?
O5 Mo2 O11 101.87(15) . . ?
O5 Mo2 O12 157.95(14) . . ?
O6 Mo2 O8 85.09(11) . . ?
O6 Mo2 O12 72.02(11) . . ?
O8 Mo2 O12 70.28(10) . . ?
O11 Mo2 O6 150.29(12) . . ?
O11 Mo2 O8 72.24(11) . . ?
O11 Mo2 O12 82.19(12) . . ?
O1 Mo3 O3 105.85(18) . . ?
O1 Mo3 O6 97.02(16) . . ?
O1 Mo3 O9 99.61(16) . 3_657 ?
O1 Mo3 O10 94.45(15) . 3_657 ?
O1 Mo3 O12 162.10(16) . . ?
O3 Mo3 O6 102.86(15) . . ?
O3 Mo3 O9 96.73(15) . 3_657 ?
O3 Mo3 O10 157.84(14) . 3_657 ?
O3 Mo3 O12 90.68(14) . . ?
O6 Mo3 O9 149.70(12) . 3_657 ?
O6 Mo3 O10 82.95(11) . 3_657 ?
O6 Mo3 O12 72.12(11) . . ?
O9 Mo3 O10 70.69(11) 3_657 3_657 ?
O9 Mo3 O12 84.88(11) 3_657 . ?
O12 Mo3 O10 70.53(10) . 3_657 ?
H1WA O1W H1WB 128.4 . . ?
Zn1 O1W H1WA 107.1 . . ?
Zn1 O1W H1WB 110.9 . . ?
H2WA O2W H2WB 109.3 . . ?
H3WA O3W H3WB 124.3 . . ?
Mo2 O4 Zn1 137.52(18) . 4_655 ?
Mo3 O6 Mo2 118.27(15) . . ?
Mo1 O7 Zn1 140.90(18) . . ?
Mo2 O8 Mo1 92.47(10) . . ?
Cr1 O8 Mo1 102.50(11) . . ?
Cr1 O8 Mo2 103.15(12) . . ?
Mo3 O9 Mo1 117.96(15) 3_657 . ?
Mo1 O10 Mo3 95.77(11) . 3_657 ?
Cr1 O10 Mo1 102.90(12) . . ?
Cr1 O10 Mo3 102.37(12) . 3_657 ?
Mo1 O11 Mo2 118.27(15) . . ?
Mo3 O12 Mo2 92.85(10) . . ?
Cr1 O12 Mo2 102.76(12) . . ?
Cr1 O12 Mo3 102.92(12) . . ?
C5 O14 Zn1 115.7(3) . . ?
O1W Zn1 O4 85.87(14) . 4_556 ?
O1W Zn1 O7 90.86(14) . . ?
O1W Zn1 N1 91.39(15) . 4 ?
O1W Zn1 N2 93.66(14) . . ?
O7 Zn1 O4 171.74(11) . 4_556 ?
O14 Zn1 O1W 175.40(14) . . ?
O14 Zn1 O4 91.18(13) . 4_556 ?
O14 Zn1 O7 91.59(13) . . ?
O14 Zn1 N1 92.29(14) . 4 ?
O14 Zn1 N2 82.70(13) . . ?
N1 Zn1 O4 92.89(14) 4 4_556 ?
N1 Zn1 O7 94.76(14) 4 . ?
N2 Zn1 O4 88.29(12) . 4_556 ?
N2 Zn1 O7 84.35(12) . . ?
N2 Zn1 N1 174.88(15) . 4 ?
C2 C1 H1 119.1 . . ?
N1 C1 H1 119.1 . . ?
N1 C1 C2 121.7(4) . . ?
C1 C2 H2 120.1 . . ?
N2 C2 C1 119.7(4) . . ?
N2 C2 H2 120.1 . . ?
C4 C3 H3 119.7 . . ?
N1 C3 H3 119.7 . . ?
N1 C3 C4 120.6(4) . . ?
C3 C4 C5 124.2(4) . . ?
N2 C4 C3 120.9(4) . . ?
N2 C4 C5 114.9(4) . . ?
O13 C5 O14 125.5(4) . . ?
O13 C5 C4 119.3(4) . . ?
O14 C5 C4 115.1(4) . . ?
C1 N1 Zn1 121.2(3) . 4_656 ?
C1 N1 C3 118.3(4) . . ?
C3 N1 Zn1 120.1(3) . 4_656 ?
C2 N2 Zn1 130.0(3) . . ?
C2 N2 C4 118.6(4) . . ?
C4 N2 Zn1 111.4(3) . . ?
O8 Cr1 O8 180.00(15) 3_657 . ?
O8 Cr1 O10 83.76(11) 3_657 3_657 ?
O8 Cr1 O10 83.76(11) . . ?
O8 Cr1 O10 96.24(11) . 3_657 ?
O8 Cr1 O10 96.24(11) 3_657 . ?
O8 Cr1 O12 96.23(12) . 3_657 ?
O8 Cr1 O12 96.23(12) 3_657 . ?
O8 Cr1 O12 83.77(12) . . ?
O8 Cr1 O12 83.77(12) 3_657 3_657 ?
O10 Cr1 O10 180.0 3_657 . ?
O12 Cr1 O10 95.83(11) 3_657 3_657 ?
O12 Cr1 O10 84.17(11) . 3_657 ?
O12 Cr1 O10 84.17(11) 3_657 . ?
O12 Cr1 O10 95.83(11) . . ?
O12 Cr1 O12 180.00(17) 3_657 . ?
H6WA O6W H6WB 98.1 . . ?
H5WA O5W H5WB 88.5 . . ?
H4WA O4W H4WB 98.7 . . ?

loop_
_geom_bond_atom_site_label_1
_geom_bond_atom_site_label_2
_geom_bond_distance
_geom_bond_site_symmetry_2
_geom_bond_publ_flag
Mo1 O2 1.696(3) . ?
Mo1 O7 1.713(3) . ?
Mo1 O8 2.289(3) . ?
Mo1 O9 1.980(3) . ?
Mo1 O10 2.270(3) . ?
Mo1 O11 1.913(3) . ?
Mo2 O4 1.714(3) . ?
Mo2 O5 1.698(3) . ?
Mo2 O6 1.935(3) . ?
Mo2 O8 2.285(3) . ?
Mo2 O11 1.935(3) . ?
Mo2 O12 2.293(3) . ?
Mo3 O1 1.695(3) . ?
Mo3 O3 1.698(3) . ?
Mo3 O6 1.933(3) . ?
Mo3 O9 1.976(3) 3_657 ?
Mo3 O10 2.301(3) 3_657 ?
Mo3 O12 2.291(3) . ?
O1W H1WA 0.8617 . ?
O1W H1WB 0.8742 . ?
O1W Zn1 1.970(3) . ?
O2W H2WA 0.8536 . ?
O2W H2WB 0.8485 . ?
O3W H3WA 0.8283 . ?
O3W H3WB 0.8690 . ?
O4 Zn1 2.404(3) 4_655 ?
O7 Zn1 2.381(3) . ?
O8 Cr1 1.972(3) . ?
O10 Cr1 1.981(3) . ?
O12 Cr1 1.975(3) . ?
O13 C5 1.225(6) . ?
O14 Zn1 1.952(3) . ?
O14 C5 1.272(5) . ?
Zn1 N1 2.021(4) 4 ?
Zn1 N2 2.004(3) . ?
C1 H1 0.9300 . ?
C1 C2 1.382(6) . ?
C1 N1 1.324(6) . ?
C2 H2 0.9300 . ?
C2 N2 1.336(6) . ?
C3 H3 0.9300 . ?
C3 C4 1.372(6) . ?
C3 N1 1.339(6) . ?
C4 C5 1.508(6) . ?
C4 N2 1.340(6) . ?
O6W H6WA 0.8481 . ?
O6W H6WB 0.8408 . ?
O5W H5WA 0.8007 . ?
O5W H5WB 0.8498 . ?
O4W H4WA 0.8488 . ?
O4W H4WB 0.9224 . ?

loop_
_platon_squeeze_void_nr
_platon_squeeze_void_average_x
_platon_squeeze_void_average_y
_platon_squeeze_void_average_z
_platon_squeeze_void_volume
_platon_squeeze_void_count_electrons
_platon_squeeze_void_content
1 -0.054 0.019 0.446 494 156 ' '
